data_4121872
loop_
_publ_author_name
'Li, Wei'
'Thirumurugan, A.'
'Barton, Phillip T.'
'Lin, Zheshuai'
'Henke, Sebastian'
'Yeung, Hamish H.-M.'
'Wharmby, Michael T.'
'Bithell, Erica G.'
'Howard, Christopher J.'
'Cheetham, Anthony K.'

_publ_section_title
;
 Mechanical Tunability via Hydrogen Bonding in Metal-Organic Frameworks
 with the Perovskite Architecture.
;
_journal_issue 22
_journal_name_full 'Journal of the American Chemical Society'
_journal_page_first 7801
_journal_paper_doi 10.1021/ja500618z
_journal_volume 136
_journal_year 2014
_chemical_formula_moiety 'C3 H3 Mn O6, C3 H8 N'
_chemical_formula_sum 'C6 H11 Mn N O6'
_chemical_formula_weight 248.10
_chemical_name_systematic
;
 ?
;
_space_group_crystal_system orthorhombic
_space_group_IT_number 62
_space_group_name_Hall '-P 2ac 2n'
_space_group_name_H-M_alt 'P n m a'
_symmetry_space_group_name_Hall '-P 2ac 2n'
_symmetry_space_group_name_H-M 'P n m a'
_atom_sites_solution_hydrogens mixed
_audit_creation_date 2014-05-01
_audit_creation_method
;
Olex2 1.2
(compiled 2014.03.20 svn.r2918 for OlexSys, GUI svn.r4816)
;
_cell_angle_alpha 90
_cell_angle_beta 90
_cell_angle_gamma 90
_cell_formula_units_Z 4
_cell_length_a 8.7110(3)
_cell_length_b 12.3162(4)
_cell_length_c 8.8734(3)
_cell_measurement_reflns_used 960
_cell_measurement_temperature 333.00(14)
_cell_measurement_theta_max 28.2950
_cell_measurement_theta_min 4.6020
_cell_volume 952.00(6)
_computing_cell_refinement
;
CrysAlisPro, Agilent Technologies,
Version 1.171.36.28 (release 01-02-2013 CrysAlis171 .NET)
(compiled Feb  1 2013,16:14:44)
;
_computing_data_collection
;
CrysAlisPro, Agilent Technologies,
Version 1.171.36.28 (release 01-02-2013 CrysAlis171 .NET)
(compiled Feb  1 2013,16:14:44)
;
_computing_data_reduction
;
CrysAlisPro, Agilent Technologies,
Version 1.171.36.28 (release 01-02-2013 CrysAlis171 .NET)
(compiled Feb  1 2013,16:14:44)
;
_computing_molecular_graphics 'Olex2 (Dolomanov et al., 2009)'
_computing_publication_material 'Olex2 (Dolomanov et al., 2009)'
_computing_structure_refinement 'ShelXL (Sheldrick, 2008)'
_computing_structure_solution 'ShelXS (Sheldrick, 2008)'
_diffrn_ambient_temperature 333.00(14)
_diffrn_detector_area_resol_mean 16.1183
_diffrn_measured_fraction_theta_full 0.998
_diffrn_measured_fraction_theta_max 0.858
_diffrn_measurement_device_type 'Xcalibur, Eos, Gemini ultra'
_diffrn_measurement_method '\w scans'
_diffrn_orient_matrix_UB_11 0.0774583000
_diffrn_orient_matrix_UB_12 -0.0171317000
_diffrn_orient_matrix_UB_13 0.0065388000
_diffrn_orient_matrix_UB_21 0.0221327000
_diffrn_orient_matrix_UB_22 0.0537946000
_diffrn_orient_matrix_UB_23 0.0184548000
_diffrn_orient_matrix_UB_31 -0.0117909000
_diffrn_orient_matrix_UB_32 -0.0113463000
_diffrn_orient_matrix_UB_33 0.0775171000
_diffrn_radiation_monochromator graphite
_diffrn_radiation_type MoK\a
_diffrn_radiation_wavelength 0.71073
_diffrn_reflns_av_R_equivalents 0.0315
_diffrn_reflns_av_unetI/netI 0.0389
_diffrn_reflns_Laue_measured_fraction_full 0.998
_diffrn_reflns_Laue_measured_fraction_max 0.858
_diffrn_reflns_limit_h_max 9
_diffrn_reflns_limit_h_min -10
_diffrn_reflns_limit_k_max 16
_diffrn_reflns_limit_k_min -8
_diffrn_reflns_limit_l_max 10
_diffrn_reflns_limit_l_min -11
_diffrn_reflns_number 2632
_diffrn_reflns_point_group_measured_fraction_full 0.998
_diffrn_reflns_point_group_measured_fraction_max 0.858
_diffrn_reflns_theta_full 25.242
_diffrn_reflns_theta_max 29.100
_diffrn_reflns_theta_min 3.277
_diffrn_source 'Enhance (Mo) X-ray Source'
_exptl_absorpt_coefficient_mu 1.391
_exptl_absorpt_correction_T_max 1.00000
_exptl_absorpt_correction_T_min 0.68067
_exptl_absorpt_correction_type multi-scan
_exptl_absorpt_process_details
;
CrysAlisPro, Agilent Technologies,
Version 1.171.36.28 (release 01-02-2013 CrysAlis171 .NET)
(compiled Feb  1 2013,16:14:44)
Empirical absorption correction using spherical harmonics,
 implemented in SCALE3 ABSPACK scaling algorithm.
;
_exptl_crystal_colour colourless
_exptl_crystal_colour_primary colourless
_exptl_crystal_density_diffrn 1.731
_exptl_crystal_description block
_exptl_crystal_F_000 508
_exptl_crystal_size_max 0.25
_exptl_crystal_size_mid 0.2
_exptl_crystal_size_min 0.15
_refine_diff_density_max 0.390
_refine_diff_density_min -0.491
_refine_diff_density_rms 0.077
_refine_ls_extinction_method none
_refine_ls_goodness_of_fit_ref 1.159
_refine_ls_hydrogen_treatment mixed
_refine_ls_matrix_type full
_refine_ls_number_parameters 86
_refine_ls_number_reflns 1138
_refine_ls_number_restraints 13
_refine_ls_restrained_S_all 1.160
_refine_ls_R_factor_all 0.0639
_refine_ls_R_factor_gt 0.0423
_refine_ls_shift/su_max 0.000
_refine_ls_shift/su_mean 0.000
_refine_ls_structure_factor_coef Fsqd
_refine_ls_weighting_details 'w=1/[\s^2^(Fo^2^)+(0.0531P)^2^] where P=(Fo^2^+2Fc^2^)/3'
_refine_ls_weighting_scheme calc
_refine_ls_wR_factor_gt 0.1154
_refine_ls_wR_factor_ref 0.1299
_reflns_Friedel_coverage 0.000
_reflns_number_gt 757
_reflns_number_total 1138
_reflns_threshold_expression 'I > 2\s(I)'
_cod_data_source_file ja500618z_si_011.cif
_cod_data_source_block aze-mn-vt2_3_333_00
_cod_depositor_comments 'Adding full bibliography for 4121867--4121880.cif.'
_cod_database_code 4121872
_shelxl_version_number 2013-4
_chemical_oxdiff_formula 'C6 H11 N O6 Mn'
_shelx_space_group_comment
;
The symmetry employed for this shelxl refinement is uniquely defined
by the following loop, which should always be used as a source of
symmetry information in preference to the above space-group names.
They are only intended as comments.
;
_shelx_estimated_absorpt_t_max 0.818
_shelx_estimated_absorpt_t_min 0.722
_reflns_odcompleteness_completeness 85.96
_reflns_odcompleteness_iscentric 1
_reflns_odcompleteness_theta 29.04
_olex2_refinement_description
;
1. Fixed Uiso
 At 1.2 times of:
  All C(H) groups, All C(H,H) groups
2. Restrained distances
 N-H
 0.88 with sigma of 0.01
3. Uiso/Uaniso restraints and constraints
Uanis(C3) \\sim Ueq, Uanis(C5) \\sim Ueq: with sigma of 0.01 and sigma for
terminal atoms of 0.005
4. Others
 Fixed Sof: C3(0.5) H3A(0.5) H3B(0.5) C4(0.5) H4A(0.5) H4B(0.5) C5(0.5)
 H5A(0.5) H5B(0.5)
5.a Riding coordinates:
 C1(H1), C2(H2)
5.b Secondary CH2 refined with riding coordinates:
 C3(H3A,H3B), C4(H4A,H4B), C5(H5A,H5B)
;

loop_
_space_group_symop_operation_xyz
'x, y, z'
'-x+1/2, -y, z+1/2'
'x+1/2, -y+1/2, -z+1/2'
'-x, y+1/2, -z'
'-x, -y, -z'
'x-1/2, y, -z-1/2'
'-x-1/2, y-1/2, z-1/2'
'x, -y-1/2, z'

loop_
_atom_site_label
_atom_site_type_symbol
_atom_site_fract_x
_atom_site_fract_y
_atom_site_fract_z
_atom_site_U_iso_or_equiv
_atom_site_adp_type
_atom_site_occupancy
_atom_site_site_symmetry_order
_atom_site_calc_flag
_atom_site_refinement_flags_posn
_atom_site_refinement_flags_adp
_atom_site_refinement_flags_occupancy
_atom_site_disorder_assembly
_atom_site_disorder_group
Mn Mn 0.0000 0.5000 0.5000 0.0329(3) Uani 1 2 d S T P . .
O1 O 0.2160(3) 0.55022(19) 0.3919(2) 0.0538(7) Uani 1 1 d . . . . .
O2 O 0.0183(3) 0.33960(18) 0.4033(3) 0.0532(7) Uani 1 1 d . . . . .
O3 O 0.1172(3) 0.44430(19) 0.7061(2) 0.0543(7) Uani 1 1 d . . . . .
C1 C 0.2741(4) 0.5145(3) 0.2746(4) 0.0476(8) Uani 1 1 d . . . . .
H1 H 0.2322 0.4511 0.2351 0.057 Uiso 1 1 d R . . . .
C2 C 0.0026(5) 0.2500 0.4612(6) 0.0400(11) Uani 1 2 d S T P . .
H2 H -0.0291 0.2500 0.5612 0.048 Uiso 1 2 d RS T P . .
N N 0.4232(8) 0.7500 0.3999(6) 0.0754(15) Uani 1 2 d DS T P . .
C3 C 0.4282(9) 0.7755(9) 0.5634(8) 0.071(3) Uani 0.5 1 d . U . A -1
H3A H 0.3502 0.7391 0.6229 0.086 Uiso 0.5 1 calc R . . A -1
H3B H 0.4330 0.8524 0.5864 0.086 Uiso 0.5 1 calc R . . A -1
C4 C 0.5881(10) 0.7168(10) 0.5618(8) 0.090(5) Uani 0.5 1 d . . . A -1
H4A H 0.6625 0.7441 0.6338 0.108 Uiso 0.5 1 calc R . . A -1
H4B H 0.5839 0.6381 0.5604 0.108 Uiso 0.5 1 calc R . . A -1
C5 C 0.5910(10) 0.7709(13) 0.4082(8) 0.082(4) Uani 0.5 1 d . U . A -1
H5A H 0.6181 0.8473 0.4108 0.098 Uiso 0.5 1 calc R . . A -1
H5B H 0.6508 0.7321 0.3332 0.098 Uiso 0.5 1 calc R . . A -1
H H 0.374(8) 0.694(4) 0.362(7) 0.24(4) Uiso 1 1 d D . . . .

loop_
_atom_site_aniso_label
_atom_site_aniso_U_11
_atom_site_aniso_U_22
_atom_site_aniso_U_33
_atom_site_aniso_U_23
_atom_site_aniso_U_13
_atom_site_aniso_U_12
Mn 0.0320(4) 0.0365(4) 0.0302(4) -0.0019(2) 0.0001(2) -0.0004(3)
O1 0.0447(14) 0.0663(15) 0.0504(12) -0.0125(11) 0.0160(12) -0.0106(13)
O2 0.0733(18) 0.0376(12) 0.0487(13) -0.0036(10) 0.0079(11) -0.0008(12)
O3 0.0506(14) 0.0598(14) 0.0524(12) 0.0069(11) -0.0154(11) -0.0091(13)
C1 0.048(2) 0.0492(17) 0.0451(16) -0.0062(15) 0.0065(17) -0.0089(16)
C2 0.043(3) 0.043(3) 0.034(2) 0.000 0.0027(17) 0.000
N 0.098(4) 0.057(3) 0.071(3) 0.000 -0.036(3) 0.000
C3 0.062(4) 0.089(9) 0.064(4) -0.001(4) 0.005(3) 0.018(5)
C4 0.065(5) 0.140(16) 0.065(4) 0.026(6) -0.008(4) 0.017(6)
C5 0.084(5) 0.089(10) 0.073(4) 0.016(5) 0.014(4) -0.015(6)

loop_
_atom_type_symbol
_atom_type_description
_atom_type_scat_dispersion_real
_atom_type_scat_dispersion_imag
_atom_type_scat_source
C C 0.0033 0.0016 'International Tables Vol C Tables 4.2.6.8 and 6.1.1.4'
H H 0.0000 0.0000 'International Tables Vol C Tables 4.2.6.8 and 6.1.1.4'
N N 0.0061 0.0033 'International Tables Vol C Tables 4.2.6.8 and 6.1.1.4'
O O 0.0106 0.0060 'International Tables Vol C Tables 4.2.6.8 and 6.1.1.4'
Mn Mn 0.3368 0.7283 'International Tables Vol C Tables 4.2.6.8 and 6.1.1.4'

loop_
_geom_angle_atom_site_label_1
_geom_angle_atom_site_label_2
_geom_angle_atom_site_label_3
_geom_angle
_geom_angle_site_symmetry_1
_geom_angle_site_symmetry_3
O1 Mn O1 180.0 5_566 .
O1 Mn O3 86.96(9) . 5_566
O1 Mn O3 93.04(9) 5_566 5_566
O1 Mn O3 86.96(9) 5_566 .
O1 Mn O3 93.04(9) . .
O2 Mn O1 88.81(8) 5_566 .
O2 Mn O1 88.81(8) . 5_566
O2 Mn O1 91.19(8) 5_566 5_566
O2 Mn O1 91.19(8) . .
O2 Mn O2 180.0 . 5_566
O2 Mn O3 90.62(9) . .
O2 Mn O3 90.62(9) 5_566 5_566
O2 Mn O3 89.38(9) . 5_566
O2 Mn O3 89.38(9) 5_566 .
O3 Mn O3 180.0 5_566 .
C1 O1 Mn 128.0(2) . .
C2 O2 Mn 130.5(3) . .
C1 O3 Mn 129.5(2) 2_565 .
O1 C1 H1 117.1 . .
O3 C1 O1 125.5(3) 2_564 .
O3 C1 H1 117.4 2_564 .
O2 C2 O2 128.5(5) . 8_565
O2 C2 H2 115.7 8_565 .
O2 C2 H2 115.7 . .
C3 N C5 83.5(5) . .
C3 N H 124(5) . .
C5 N H 129(5) . .
N C3 H3A 114.4 . .
N C3 H3B 114.4 . .
N C3 C4 85.4(5) . .
H3A C3 H3B 111.5 . .
C4 C3 H3A 114.4 . .
C4 C3 H3B 114.4 . .
C3 C4 H4A 115.3 . .
C3 C4 H4B 115.3 . .
H4A C4 H4B 112.3 . .
C5 C4 C3 79.7(6) . .
C5 C4 H4A 115.3 . .
C5 C4 H4B 115.3 . .
N C5 C4 87.2(6) . .
N C5 H5A 114.1 . .
N C5 H5B 114.1 . .
C4 C5 H5A 114.1 . .
C4 C5 H5B 114.1 . .
H5A C5 H5B 111.3 . .

loop_
_geom_bond_atom_site_label_1
_geom_bond_atom_site_label_2
_geom_bond_distance
_geom_bond_site_symmetry_2
Mn O1 2.200(2) .
Mn O1 2.200(2) 5_566
Mn O2 2.160(2) 5_566
Mn O2 2.160(2) .
Mn O3 2.204(2) 5_566
Mn O3 2.204(2) .
O1 C1 1.238(4) .
O2 C2 1.225(3) .
O3 C1 1.235(4) 2_565
C1 O3 1.235(4) 2_564
C1 H1 0.9299 .
C2 O2 1.225(3) 8_565
C2 H2 0.9287 .
N C3 1.485(9) .
N C5 1.486(12) .
N H 0.884(10) .
C3 H3A 0.9700 .
C3 H3B 0.9700 .
C3 C4 1.570(13) .
C4 H4A 0.9700 .
C4 H4B 0.9700 .
C4 C5 1.518(13) .
C5 H5A 0.9700 .
C5 H5B 0.9700 .
